data_7057628
loop_
_publ_author_name
'Sepay, Nayim'
'Mallik, Sumitava'
'Saha, Pranab C.'
'Mallik, Asok K.'

_publ_section_title
;
 Design and synthesis of a new class of 2,4-thiazolidinedione based
 macrocycles suitable for Fe3+ sensing
;
_journal_issue 18
_journal_name_full 'New Journal of Chemistry'
_journal_page_first 15270
_journal_paper_doi 10.1039/C8NJ01536H
_journal_volume 42
_journal_year 2018
_chemical_formula_sum 'C30 H29 N4 O6 S2'
_chemical_formula_weight 605.69
_space_group_IT_number 2
_space_group_name_Hall '-P 1'
_space_group_name_H-M_alt 'P -1'
_symmetry_cell_setting triclinic
_symmetry_space_group_name_Hall '-P 1'
_symmetry_space_group_name_H-M 'P -1'
_atom_sites_solution_hydrogens geom
_atom_sites_solution_primary dual
_atom_sites_solution_secondary difmap
_audit_creation_method SHELXL-97
_audit_update_record
;
2018-02-09 deposited with the CCDC.
2018-08-08 downloaded from the CCDC.
;
_cell_angle_alpha 90.010(6)
_cell_angle_beta 90.016(6)
_cell_angle_gamma 104.434(6)
_cell_formula_units_Z 4
_cell_length_a 7.3581(6)
_cell_length_b 11.8774(10)
_cell_length_c 30.672(2)
_cell_measurement_reflns_used 1514
_cell_measurement_temperature 296(2)
_cell_measurement_theta_max 16.8
_cell_measurement_theta_min 2.21
_cell_volume 2596.0(4)
_computing_molecular_graphics
;
 OLEX2: a complete structure solution, refinement and analysis program.
 Dolomanov et al., J. Appl. Cryst. (2009). 42, 339-341
;
_computing_publication_material
;
 OLEX2: a complete structure solution, refinement and analysis program.
 Dolomanov et al., J. Appl. Cryst. (2009). 42, 339-341
;
_computing_structure_refinement 'SHELXL-97 (Sheldrick, 2008)'
_computing_structure_solution 'University of G'
_diffrn_ambient_temperature 296.0
_diffrn_measured_fraction_theta_full 0.838
_diffrn_measured_fraction_theta_max 0.838
_diffrn_measurement_device_type 'Bruker APEX-II CCD'
_diffrn_measurement_method '\f and \w scans'
_diffrn_radiation_monochromator graphite
_diffrn_radiation_source 'fine-focus sealed tube'
_diffrn_radiation_type MoK\a
_diffrn_radiation_wavelength 0.71073
_diffrn_reflns_av_R_equivalents 0.1728
_diffrn_reflns_av_sigmaI/netI 0.3011
_diffrn_reflns_limit_h_max 11
_diffrn_reflns_limit_h_min -11
_diffrn_reflns_limit_k_max 17
_diffrn_reflns_limit_k_min -18
_diffrn_reflns_limit_l_max 45
_diffrn_reflns_limit_l_min -42
_diffrn_reflns_number 49077
_diffrn_reflns_theta_full 32.94
_diffrn_reflns_theta_max 32.94
_diffrn_reflns_theta_min 0.66
_exptl_absorpt_coefficient_mu 0.262
_exptl_crystal_colour_lustre clear
_exptl_crystal_colour_primary colourless
_exptl_crystal_density_diffrn 1.550
_exptl_crystal_density_meas 1.451
_exptl_crystal_density_method 'not measured'
_exptl_crystal_description block
_exptl_crystal_F_000 1268
_refine_diff_density_max 0.294
_refine_diff_density_min -0.303
_refine_diff_density_rms 0.063
_refine_ls_extinction_method none
_refine_ls_goodness_of_fit_ref 0.831
_refine_ls_hydrogen_treatment mixed
_refine_ls_matrix_type full
_refine_ls_number_parameters 685
_refine_ls_number_reflns 16336
_refine_ls_number_restraints 0
_refine_ls_restrained_S_all 0.831
_refine_ls_R_factor_all 0.2942
_refine_ls_R_factor_gt 0.0827
_refine_ls_shift/su_max 0.041
_refine_ls_shift/su_mean 0.005
_refine_ls_structure_factor_coef Fsqd
_refine_ls_weighting_details
;
calc w=1/[\s^2^(Fo^2^)+(0.1000P)^2^+0.0000P] where P=(Fo^2^+2Fc^2^)/3
;
_refine_ls_weighting_scheme calc
_refine_ls_wR_factor_gt 0.1666
_refine_ls_wR_factor_ref 0.2548
_reflns_number_gt 4674
_reflns_number_total 16336
_reflns_threshold_expression >2sigma(I)
_cod_data_source_file c8nj01536h2.cif
_cod_data_source_block AS3
_cod_depositor_comments
;
The following automatic conversions were performed:

'_symmetry_cell_setting' value 'Triclinic' changed to 'triclinic'
according to
/home/data/users/saulius/crontab/automatic-downloads/rss-feeds/RSC/lib/dictionaries/cif_core.dic
dictionary named 'cif_core.dic' version 2.4.2 from 2011-04-26.

Automatic conversion script
Id: cif_fix_values 4973 2017-02-22 13:04:09Z antanas 

 Adding full bibliography for 7057628.cif.
;
_cod_original_cell_volume 2595.9(4)
_cod_database_code 7057628

loop_
_symmetry_equiv_pos_as_xyz
'x, y, z'
'-x, -y, -z'

loop_
_atom_site_label
_atom_site_type_symbol
_atom_site_fract_x
_atom_site_fract_y
_atom_site_fract_z
_atom_site_U_iso_or_equiv
_atom_site_adp_type
_atom_site_occupancy
_atom_site_symmetry_multiplicity
_atom_site_calc_flag
_atom_site_refinement_flags
S001 S 0.30913(19) 0.13660(11) 0.22358(4) 0.0522(4) Uani 1 1 d .
S002 S 0.24158(18) 0.22760(11) -0.01891(4) 0.0499(3) Uani 1 1 d .
S003 S -0.19142(18) 0.13644(11) 0.27634(4) 0.0522(4) Uani 1 1 d .
S004 S 0.74123(18) 0.22781(11) 0.51895(4) 0.0515(3) Uani 1 1 d .
O5 O 0.0254(4) 0.5527(3) 0.20321(10) 0.0482(8) Uani 1 1 d .
O3 O 0.7885(4) 0.6522(2) 0.44701(9) 0.0478(8) Uani 1 1 d .
O4 O 0.5253(4) 0.5523(2) 0.29686(10) 0.0460(8) Uani 1 1 d .
O6 O 0.2876(5) 0.6524(2) 0.05299(9) 0.0479(8) Uani 1 1 d .
C009 C 0.7721(7) 0.7620(4) 0.43008(14) 0.0445(12) Uani 1 1 d .
H00B H 0.8738 0.8244 0.4408 0.053 Uiso 1 1 calc R
H00A H 0.6540 0.7772 0.4390 0.053 Uiso 1 1 calc R
C010 C 0.2709(7) 0.7618(4) 0.06946(14) 0.0429(11) Uani 1 1 d .
H01B H 0.1522 0.7764 0.0606 0.052 Uiso 1 1 calc R
H01A H 0.3720 0.8242 0.0585 0.052 Uiso 1 1 calc R
C011 C 0.2389(6) 0.3173(4) 0.02635(14) 0.0425(11) Uani 1 1 d .
N2 N -0.2494(5) 0.0339(3) 0.20064(13) 0.0488(10) Uani 1 1 d .
C013 C 0.7400(6) 0.3174(4) 0.47358(14) 0.0413(11) Uani 1 1 d .
C014 C 0.7472(6) 0.4302(4) 0.47123(15) 0.0437(11) Uani 1 1 d .
H01C H 0.7485 0.4582 0.4429 0.052 Uiso 1 1 calc R
N3 N 0.7008(6) 0.1315(3) 0.44244(12) 0.0493(10) Uani 1 1 d .
N4 N 0.2517(5) 0.0353(3) 0.29913(13) 0.0491(10) Uani 1 1 d .
C017 C 0.2464(6) 0.4311(4) 0.02877(15) 0.0423(11) Uani 1 1 d .
H01 H 0.2475 0.4589 0.0571 0.051 Uiso 1 1 calc R
O11 O 0.2143(5) 0.0080(3) 0.00055(12) 0.0704(11) Uani 1 1 d .
C019 C 0.3343(6) 0.3384(4) 0.27238(15) 0.0441(12) Uani 1 1 d .
H01D H 0.3126 0.3679 0.2994 0.053 Uiso 1 1 calc R
C020 C 0.0162(6) 0.5354(4) 0.24710(15) 0.0414(11) Uani 1 1 d .
O1 O 0.7140(6) 0.0078(3) 0.49913(12) 0.0732(11) Uani 1 1 d .
C022 C 0.7690(6) 0.6331(4) 0.49091(14) 0.0412(11) Uani 1 1 d .
C023 C 0.7532(6) 0.5174(4) 0.50432(14) 0.0394(11) Uani 1 1 d .
C024 C 0.2155(7) 0.1029(4) 0.01478(16) 0.0498(13) Uani 1 1 d .
C025 C 0.7203(7) 0.2486(4) 0.43348(16) 0.0463(12) Uani 1 1 d .
N1 N 0.2006(6) 0.1318(3) 0.05753(12) 0.0493(10) Uani 1 1 d .
O8 O -0.2023(6) -0.0816(3) 0.25720(12) 0.0750(11) Uani 1 1 d .
O12 O 0.2198(5) 0.2844(3) 0.10319(11) 0.0635(10) Uani 1 1 d .
C029 C 0.6046(7) 0.6168(4) 0.22310(15) 0.0465(12) Uani 1 1 d .
H02 H 0.6752 0.6890 0.2324 0.056 Uiso 1 1 calc R
O7 O -0.3048(5) 0.1776(3) 0.15655(11) 0.0598(10) Uani 1 1 d .
C031 C -0.0261(7) 0.4852(5) 0.33546(16) 0.0542(13) Uani 1 1 d .
H03 H -0.0430 0.4694 0.3651 0.065 Uiso 1 1 calc R
C032 C 0.2909(6) 0.2219(4) 0.26934(15) 0.0422(11) Uani 1 1 d .
C033 C 0.6304(6) 0.6569(4) 0.36192(14) 0.0436(11) Uani 1 1 d .
H03F H 0.6491 0.5827 0.3715 0.052 Uiso 1 1 calc R
H03E H 0.5083 0.6626 0.3721 0.052 Uiso 1 1 calc R
C034 C 0.2693(6) 0.6335(4) 0.00892(14) 0.0410(11) Uani 1 1 d .
C035 C -0.2084(6) 0.2225(4) 0.23064(14) 0.0430(11) Uani 1 1 d .
C036 C -0.2782(8) -0.0555(4) 0.16730(17) 0.0618(15) Uani 1 1 d .
H03A H -0.3673 -0.0409 0.1461 0.074 Uiso 1 1 calc R
H03B H -0.3327 -0.1303 0.1807 0.074 Uiso 1 1 calc R
C037 C 0.2371(7) 0.4972(4) -0.04900(16) 0.0538(13) Uani 1 1 d .
H03C H 0.2275 0.4220 -0.0590 0.065 Uiso 1 1 calc R
O9 O 0.2993(6) -0.0815(3) 0.24289(12) 0.0753(12) Uani 1 1 d .
C039 C 0.0861(7) 0.5902(5) 0.32135(16) 0.0516(13) Uani 1 1 d .
H03D H 0.1490 0.6441 0.3417 0.062 Uiso 1 1 calc R
C040 C -0.0910(6) 0.4248(4) 0.26039(15) 0.0428(11) Uani 1 1 d .
C041 C -0.1658(6) 0.3385(4) 0.22765(15) 0.0454(12) Uani 1 1 d .
H04 H -0.1875 0.3678 0.2006 0.054 Uiso 1 1 calc R
C042 C -0.2137(7) 0.0119(4) 0.24366(17) 0.0538(13) Uani 1 1 d .
C043 C 0.2532(6) 0.5185(4) -0.00413(15) 0.0409(11) Uani 1 1 d .
C044 C 0.7149(7) 0.1037(4) 0.48555(16) 0.0513(13) Uani 1 1 d .
C045 C 0.1060(7) 0.6159(4) 0.27727(15) 0.0461(12) Uani 1 1 d .
H04A H 0.1798 0.6874 0.2681 0.055 Uiso 1 1 calc R
C046 C -0.2614(6) 0.1473(4) 0.19206(16) 0.0451(12) Uani 1 1 d .
C047 C 0.5171(6) 0.5350(4) 0.25279(15) 0.0422(11) Uani 1 1 d .
C048 C 0.4104(6) 0.4244(4) 0.23924(15) 0.0430(11) Uani 1 1 d .
C049 C 0.2226(8) -0.0567(4) 0.33247(17) 0.0621(15) Uani 1 1 d .
H04C H 0.1696 -0.1311 0.3187 0.074 Uiso 1 1 calc R
H04B H 0.1324 -0.0434 0.3537 0.074 Uiso 1 1 calc R
O2 O 0.7195(5) 0.2844(3) 0.39660(11) 0.0651(10) Uani 1 1 d .
O10 O 0.1952(5) 0.1777(3) 0.34350(11) 0.0629(10) Uani 1 1 d .
C052 C 0.1301(7) 0.6568(4) 0.13810(14) 0.0448(12) Uani 1 1 d .
H05B H 0.0079 0.6628 0.1280 0.054 Uiso 1 1 calc R
H05A H 0.1481 0.5825 0.1285 0.054 Uiso 1 1 calc R
C053 C 0.7354(7) 0.4963(4) 0.54925(15) 0.0525(13) Uani 1 1 d .
H05G H 0.7232 0.4210 0.5594 0.063 Uiso 1 1 calc R
C054 C 0.6589(8) 0.0439(4) 0.40847(16) 0.0581(14) Uani 1 1 d .
H05I H 0.6612 -0.0311 0.4207 0.070 Uiso 1 1 calc R
H05H H 0.7547 0.0627 0.3861 0.070 Uiso 1 1 calc R
C055 C 0.4762(7) 0.4862(5) 0.16442(16) 0.0537(13) Uani 1 1 d .
H05J H 0.4603 0.4710 0.1347 0.064 Uiso 1 1 calc R
C056 C 0.2671(7) 0.7206(4) -0.02070(15) 0.0500(13) Uani 1 1 d .
H05 H 0.2761 0.7962 -0.0112 0.060 Uiso 1 1 calc R
C057 C 0.2813(6) 0.7544(3) 0.11827(14) 0.0429(11) Uani 1 1 d .
H05D H 0.2711 0.8277 0.1307 0.052 Uiso 1 1 calc R
H05C H 0.4032 0.7434 0.1263 0.052 Uiso 1 1 calc R
C058 C 0.6345(7) 0.6616(4) 0.31291(14) 0.0447(12) Uani 1 1 d .
H05K H 0.5823 0.7242 0.3027 0.054 Uiso 1 1 calc R
H05L H 0.7627 0.6756 0.3025 0.054 Uiso 1 1 calc R
C059 C 0.1579(8) 0.0438(4) 0.09204(16) 0.0602(15) Uani 1 1 d .
H05E H 0.2521 0.0634 0.1148 0.072 Uiso 1 1 calc R
H05F H 0.1613 -0.0313 0.0801 0.072 Uiso 1 1 calc R
C060 C 0.7808(7) 0.7543(4) 0.38167(14) 0.0436(11) Uani 1 1 d .
H06F H 0.9027 0.7436 0.3735 0.052 Uiso 1 1 calc R
H06G H 0.7698 0.8275 0.3693 0.052 Uiso 1 1 calc R
C061 C 0.1355(7) 0.6620(4) 0.18744(14) 0.0462(12) Uani 1 1 d .
H06A H 0.2638 0.6753 0.1977 0.055 Uiso 1 1 calc R
H06B H 0.0843 0.7248 0.1978 0.055 Uiso 1 1 calc R
C062 C 0.2348(7) 0.5822(5) -0.07866(16) 0.0615(15) Uani 1 1 d .
H06 H 0.2223 0.5649 -0.1083 0.074 Uiso 1 1 calc R
C063 C 0.2217(7) 0.2480(4) 0.06624(16) 0.0481(12) Uani 1 1 d .
C064 C 0.4685(8) 0.0361(4) 0.38818(16) 0.0591(14) Uani 1 1 d .
H06H H 0.4725 0.1091 0.3735 0.071 Uiso 1 1 calc R
H06I H 0.3767 0.0276 0.4114 0.071 Uiso 1 1 calc R
C065 C 0.2870(7) 0.0108(4) 0.25651(16) 0.0508(13) Uani 1 1 d .
C066 C -0.1124(7) 0.4044(4) 0.30503(15) 0.0508(13) Uani 1 1 d .
H06C H -0.1875 0.3337 0.3146 0.061 Uiso 1 1 calc R
C067 C 0.2392(7) 0.1479(4) 0.30809(17) 0.0482(12) Uani 1 1 d .
C068 C -0.0995(8) -0.0615(4) 0.14391(16) 0.0596(14) Uani 1 1 d .
H06D H -0.1202 -0.1352 0.1287 0.072 Uiso 1 1 calc R
H06E H -0.0012 -0.0584 0.1653 0.072 Uiso 1 1 calc R
C069 C 0.5862(7) 0.5899(4) 0.17857(16) 0.0512(13) Uani 1 1 d .
H06J H 0.6501 0.6437 0.1583 0.061 Uiso 1 1 calc R
C070 C 0.7673(7) 0.7212(4) 0.52071(16) 0.0548(13) Uani 1 1 d .
H07C H 0.7773 0.7969 0.5112 0.066 Uiso 1 1 calc R
C071 C -0.0341(8) 0.0367(4) 0.11130(17) 0.0608(15) Uani 1 1 d .
H07B H -0.1248 0.0269 0.0878 0.073 Uiso 1 1 calc R
H07A H -0.0319 0.1099 0.1256 0.073 Uiso 1 1 calc R
C072 C 0.3887(7) 0.4043(4) 0.19456(15) 0.0524(13) Uani 1 1 d .
H07D H 0.3133 0.3338 0.1848 0.063 Uiso 1 1 calc R
C073 C 0.7355(7) 0.5823(5) 0.57833(16) 0.0601(14) Uani 1 1 d .
H07E H 0.7252 0.5655 0.6080 0.072 Uiso 1 1 calc R
C074 C 0.2515(7) 0.6942(5) -0.06421(17) 0.0589(14) Uani 1 1 d .
H07 H 0.2521 0.7528 -0.0844 0.071 Uiso 1 1 calc R
C075 C 0.4009(8) -0.0619(4) 0.35582(17) 0.0618(15) Uani 1 1 d .
H07G H 0.4987 -0.0595 0.3344 0.074 Uiso 1 1 calc R
H07F H 0.3801 -0.1355 0.3711 0.074 Uiso 1 1 calc R
C076 C 0.7507(7) 0.6947(5) 0.56421(17) 0.0593(14) Uani 1 1 d .
H07H H 0.7497 0.7529 0.5844 0.071 Uiso 1 1 calc R

loop_
_atom_site_aniso_label
_atom_site_aniso_U_11
_atom_site_aniso_U_22
_atom_site_aniso_U_33
_atom_site_aniso_U_23
_atom_site_aniso_U_13
_atom_site_aniso_U_12
S001 0.0607(9) 0.0516(8) 0.0411(7) -0.0108(6) 0.0046(6) 0.0077(6)
S002 0.0594(9) 0.0487(7) 0.0412(7) -0.0104(6) 0.0030(6) 0.0126(6)
S003 0.0609(9) 0.0505(8) 0.0420(8) 0.0093(6) -0.0031(6) 0.0076(6)
S004 0.0622(9) 0.0506(8) 0.0414(7) 0.0069(6) -0.0023(6) 0.0134(6)
O5 0.063(2) 0.0416(18) 0.0359(19) 0.0028(15) 0.0065(16) 0.0052(15)
O3 0.075(2) 0.0343(17) 0.0358(19) -0.0021(14) -0.0014(16) 0.0173(16)
O4 0.057(2) 0.0377(17) 0.039(2) -0.0061(15) -0.0044(16) 0.0028(15)
O6 0.079(2) 0.0325(17) 0.0333(18) 0.0008(14) 0.0037(16) 0.0161(16)
C009 0.063(3) 0.031(2) 0.043(3) -0.006(2) -0.005(2) 0.017(2)
C010 0.051(3) 0.038(3) 0.040(3) -0.002(2) 0.005(2) 0.013(2)
C011 0.054(3) 0.039(3) 0.033(3) -0.008(2) -0.004(2) 0.009(2)
N2 0.059(3) 0.037(2) 0.046(3) 0.005(2) -0.003(2) 0.0056(19)
C013 0.050(3) 0.033(2) 0.038(3) 0.003(2) 0.003(2) 0.005(2)
C014 0.053(3) 0.042(3) 0.033(3) 0.000(2) 0.000(2) 0.007(2)
N3 0.069(3) 0.040(2) 0.041(2) 0.003(2) -0.004(2) 0.016(2)
N4 0.056(3) 0.038(2) 0.047(3) -0.005(2) 0.003(2) 0.0012(19)
C017 0.049(3) 0.042(3) 0.035(3) -0.004(2) 0.001(2) 0.009(2)
O11 0.098(3) 0.050(2) 0.070(3) -0.0207(19) 0.006(2) 0.031(2)
C019 0.048(3) 0.045(3) 0.040(3) -0.011(2) -0.007(2) 0.014(2)
C020 0.040(3) 0.044(3) 0.043(3) 0.006(2) 0.008(2) 0.016(2)
O1 0.107(3) 0.051(2) 0.069(3) 0.0171(19) -0.012(2) 0.031(2)
C022 0.047(3) 0.048(3) 0.029(3) -0.005(2) -0.001(2) 0.012(2)
C023 0.042(3) 0.041(3) 0.035(3) -0.004(2) 0.000(2) 0.008(2)
C024 0.054(3) 0.046(3) 0.051(3) -0.006(3) 0.004(3) 0.015(2)
C025 0.055(3) 0.039(3) 0.047(3) 0.001(2) 0.001(2) 0.015(2)
N1 0.068(3) 0.041(2) 0.041(2) -0.010(2) 0.004(2) 0.018(2)
O8 0.102(3) 0.046(2) 0.075(3) 0.016(2) -0.013(2) 0.014(2)
O12 0.110(3) 0.0400(19) 0.038(2) -0.0039(17) -0.006(2) 0.0143(19)
C029 0.055(3) 0.046(3) 0.042(3) 0.002(2) -0.001(2) 0.019(2)
O7 0.085(3) 0.060(2) 0.038(2) 0.0080(18) 0.0020(18) 0.0242(19)
C031 0.067(4) 0.066(4) 0.036(3) 0.005(3) 0.008(3) 0.029(3)
C032 0.042(3) 0.045(3) 0.040(3) -0.010(2) -0.004(2) 0.011(2)
C033 0.055(3) 0.041(3) 0.033(3) -0.001(2) 0.002(2) 0.008(2)
C034 0.040(3) 0.050(3) 0.033(3) 0.000(2) 0.005(2) 0.012(2)
C035 0.043(3) 0.053(3) 0.034(3) 0.009(2) 0.006(2) 0.013(2)
C036 0.085(4) 0.035(3) 0.055(3) 0.000(3) 0.003(3) -0.004(3)
C037 0.063(4) 0.051(3) 0.046(3) -0.008(3) 0.000(3) 0.011(3)
O9 0.106(3) 0.049(2) 0.068(3) -0.021(2) 0.014(2) 0.015(2)
C039 0.055(3) 0.065(3) 0.041(3) -0.008(3) 0.002(2) 0.026(3)
C040 0.045(3) 0.049(3) 0.037(3) 0.003(2) 0.007(2) 0.018(2)
C041 0.053(3) 0.045(3) 0.042(3) 0.007(2) 0.008(2) 0.019(2)
C042 0.052(3) 0.049(3) 0.056(4) 0.014(3) -0.001(3) 0.004(2)
C043 0.040(3) 0.047(3) 0.034(3) -0.005(2) 0.005(2) 0.010(2)
C044 0.055(3) 0.049(3) 0.049(3) 0.001(3) -0.005(3) 0.012(2)
C045 0.055(3) 0.043(3) 0.042(3) -0.003(2) 0.005(2) 0.013(2)
C046 0.042(3) 0.044(3) 0.046(3) 0.007(2) 0.007(2) 0.004(2)
C047 0.048(3) 0.046(3) 0.036(3) -0.006(2) -0.002(2) 0.019(2)
C048 0.048(3) 0.043(3) 0.039(3) -0.006(2) -0.003(2) 0.014(2)
C049 0.078(4) 0.045(3) 0.053(3) -0.005(3) 0.002(3) -0.004(3)
O2 0.109(3) 0.040(2) 0.043(2) 0.0047(17) 0.005(2) 0.0137(19)
O10 0.087(3) 0.065(2) 0.040(2) -0.0101(18) 0.0022(19) 0.024(2)
C052 0.058(3) 0.037(3) 0.039(3) -0.001(2) 0.000(2) 0.010(2)
C053 0.070(4) 0.052(3) 0.036(3) 0.004(3) 0.002(3) 0.017(3)
C054 0.084(4) 0.041(3) 0.054(3) -0.002(3) -0.009(3) 0.025(3)
C055 0.065(4) 0.066(4) 0.036(3) 0.002(3) -0.003(3) 0.028(3)
C056 0.067(4) 0.046(3) 0.040(3) 0.010(2) 0.006(3) 0.020(3)
C057 0.050(3) 0.028(2) 0.051(3) -0.003(2) -0.002(2) 0.009(2)
C058 0.049(3) 0.039(3) 0.044(3) -0.003(2) -0.003(2) 0.007(2)
C059 0.092(4) 0.042(3) 0.053(3) 0.006(3) 0.009(3) 0.028(3)
C060 0.055(3) 0.035(2) 0.039(3) -0.002(2) -0.001(2) 0.007(2)
C061 0.055(3) 0.037(3) 0.044(3) 0.001(2) 0.002(2) 0.006(2)
C062 0.069(4) 0.086(4) 0.031(3) 0.005(3) 0.004(3) 0.024(3)
C063 0.063(3) 0.041(3) 0.038(3) -0.007(2) 0.000(3) 0.011(2)
C064 0.086(4) 0.043(3) 0.050(3) -0.008(3) -0.006(3) 0.021(3)
C065 0.046(3) 0.055(3) 0.046(3) -0.015(3) 0.006(2) 0.003(2)
C066 0.061(3) 0.051(3) 0.043(3) 0.004(3) 0.010(3) 0.018(3)
C067 0.043(3) 0.053(3) 0.044(3) -0.008(3) -0.007(2) 0.004(2)
C068 0.090(4) 0.035(3) 0.054(3) -0.008(2) 0.002(3) 0.017(3)
C069 0.057(3) 0.057(3) 0.044(3) 0.007(3) 0.009(3) 0.022(3)
C070 0.066(4) 0.059(3) 0.044(3) -0.014(3) -0.006(3) 0.022(3)
C071 0.083(4) 0.040(3) 0.059(4) 0.009(3) 0.009(3) 0.015(3)
C072 0.065(4) 0.058(3) 0.037(3) -0.012(3) -0.007(3) 0.020(3)
C073 0.069(4) 0.081(4) 0.032(3) -0.003(3) -0.003(3) 0.022(3)
C074 0.072(4) 0.068(4) 0.043(3) 0.016(3) 0.004(3) 0.029(3)
C075 0.091(4) 0.038(3) 0.056(3) 0.000(3) -0.004(3) 0.015(3)
C076 0.065(4) 0.073(4) 0.044(3) -0.021(3) -0.001(3) 0.025(3)

loop_
_atom_type_symbol
_atom_type_description
_atom_type_scat_dispersion_real
_atom_type_scat_dispersion_imag
_atom_type_scat_source
H H 0.0000 0.0000 'International Tables Vol C Tables 4.2.6.8 and 6.1.1.4'
N N 0.0061 0.0033 'International Tables Vol C Tables 4.2.6.8 and 6.1.1.4'
S S 0.1246 0.1234 'International Tables Vol C Tables 4.2.6.8 and 6.1.1.4'
C C 0.0033 0.0016 'International Tables Vol C Tables 4.2.6.8 and 6.1.1.4'
O O 0.0106 0.0060 'International Tables Vol C Tables 4.2.6.8 and 6.1.1.4'

loop_
_geom_angle_atom_site_label_1
_geom_angle_atom_site_label_2
_geom_angle_atom_site_label_3
_geom_angle
O5 C020 C040 114.9(4)
O5 C020 C045 124.2(4)
O5 C061 C052 107.3(3)
O3 C009 C060 106.8(3)
O3 C022 C023 115.4(4)
O3 C022 C070 122.8(4)
O4 C047 C029 123.8(4)
O4 C047 C048 115.1(4)
O4 C058 C033 107.9(4)
O6 C010 C057 106.4(3)
O6 C034 C043 115.0(4)
O6 C034 C056 123.0(4)
C009 C060 C033 114.3(4)
C010 C057 C052 113.9(4)
C011 S002 C024 91.8(2)
C011 C017 C043 132.3(4)
N2 C036 C068 113.4(4)
N2 C042 S003 111.5(4)
N2 C046 C035 111.2(4)
C013 S004 C044 91.7(2)
C013 C014 C023 132.2(4)
C014 C013 S004 130.5(4)
C014 C013 C025 119.4(4)
N3 C025 C013 111.3(4)
N3 C044 S004 110.9(3)
N3 C054 C064 111.5(4)
N4 C049 C075 113.1(4)
N4 C065 S001 110.1(3)
N4 C067 C032 110.2(4)
C017 C011 S002 130.7(4)
C017 C011 C063 119.8(4)
O11 C024 S002 122.9(4)
O11 C024 N1 126.8(5)
C019 C032 S001 128.1(4)
C019 C032 C067 121.3(4)
C020 O5 C061 117.9(3)
C020 C040 C041 119.0(4)
C020 C040 C066 117.3(4)
C020 C045 C039 119.8(5)
O1 C044 S004 124.0(4)
O1 C044 N3 125.1(5)
C022 O3 C009 118.6(3)
C022 C023 C014 118.3(4)
C022 C023 C053 116.3(4)
C023 C022 C070 121.8(4)
C024 N1 C059 122.0(4)
C024 N1 C063 116.2(4)
C025 C013 S004 110.0(3)
C025 N3 C054 121.8(4)
N1 C024 S002 110.4(3)
N1 C059 C071 110.6(4)
N1 C063 C011 112.0(4)
O8 C042 S003 124.3(4)
O8 C042 N2 124.2(5)
O12 C063 C011 126.0(4)
O12 C063 N1 122.0(4)
C029 C047 C048 121.2(4)
O7 C046 N2 122.6(5)
O7 C046 C035 126.1(4)
C031 C066 C040 122.2(5)
C032 S001 C065 91.5(2)
C032 C019 C048 128.9(4)
C034 O6 C010 118.1(3)
C034 C043 C017 118.9(4)
C034 C043 C037 116.1(4)
C035 C041 C040 129.3(4)
C036 C068 C071 112.9(4)
C037 C043 C017 124.9(4)
C037 C062 C074 119.1(5)
O9 C065 S001 124.0(4)
O9 C065 N4 125.9(5)
C041 C035 S003 128.4(4)
C041 C035 C046 121.8(4)
C042 S003 C035 91.7(2)
C042 N2 C036 122.3(4)
C042 N2 C046 115.0(4)
C043 C034 C056 122.0(4)
C044 N3 C025 115.9(4)
C044 N3 C054 122.3(4)
C045 C020 C040 120.8(4)
C045 C039 C031 120.7(5)
C046 N2 C036 122.7(4)
C046 C035 S003 109.5(3)
C047 O4 C058 118.0(3)
C047 C029 C069 119.0(5)
C047 C048 C019 118.4(4)
C047 C048 C072 117.5(4)
C049 C075 C064 113.6(4)
O2 C025 C013 126.7(4)
O2 C025 N3 122.0(4)
O10 C067 N4 123.1(5)
O10 C067 C032 126.7(5)
C053 C023 C014 125.4(4)
C053 C073 C076 120.5(5)
C054 C064 C075 115.9(4)
C055 C069 C029 121.1(5)
C055 C072 C048 121.6(5)
C056 C074 C062 121.1(5)
C058 C033 C060 111.5(4)
C059 C071 C068 114.3(4)
C061 C052 C057 111.2(4)
C062 C037 C043 122.6(5)
C063 C011 S002 109.5(3)
C063 N1 C059 121.7(4)
C065 N4 C049 120.1(4)
C065 N4 C067 116.9(4)
C066 C031 C039 119.0(5)
C066 C040 C041 123.7(4)
C067 N4 C049 122.9(4)
C067 C032 S001 110.3(3)
C069 C055 C072 119.4(5)
C070 C076 C073 120.6(5)
C072 C048 C019 124.1(4)
C073 C053 C023 122.0(5)
C074 C056 C034 119.1(4)
C076 C070 C022 118.9(5)

loop_
_geom_bond_atom_site_label_1
_geom_bond_atom_site_label_2
_geom_bond_distance
S001 C032 1.755(4)
S001 C065 1.777(5)
S002 C011 1.753(4)
S002 C024 1.776(5)
S003 C035 1.757(4)
S003 C042 1.760(5)
S004 C013 1.753(4)
S004 C044 1.765(5)
O5 C020 1.361(5)
O5 C061 1.432(5)
O3 C009 1.436(5)
O3 C022 1.367(5)
O4 C047 1.366(5)
O4 C058 1.433(5)
O6 C010 1.428(5)
O6 C034 1.371(5)
C009 C060 1.490(6)
C010 C057 1.503(6)
C011 C017 1.341(6)
C011 C063 1.462(6)
N2 C036 1.452(6)
N2 C042 1.383(6)
N2 C046 1.396(5)
C013 C014 1.330(6)
C013 C025 1.464(6)
C014 C023 1.443(6)
N3 C025 1.389(5)
N3 C044 1.373(6)
N3 C054 1.451(6)
N4 C049 1.473(6)
N4 C065 1.378(6)
N4 C067 1.390(6)
C017 C043 1.440(6)
O11 C024 1.207(5)
C019 C032 1.344(6)
C019 C048 1.452(6)
C020 C040 1.413(6)
C020 C045 1.376(6)
O1 C044 1.212(5)
C022 C023 1.411(6)
C022 C070 1.392(6)
C023 C053 1.401(6)
C024 N1 1.367(6)
C025 O2 1.209(5)
N1 C059 1.466(6)
N1 C063 1.376(5)
O8 C042 1.208(5)
O12 C063 1.214(5)
C029 C047 1.370(6)
C029 C069 1.401(6)
O7 C046 1.214(5)
C031 C039 1.383(7)
C031 C066 1.375(6)
C032 C067 1.471(6)
C033 C058 1.504(6)
C033 C060 1.513(6)
C034 C043 1.399(6)
C034 C056 1.380(6)
C035 C041 1.339(6)
C035 C046 1.475(6)
C036 C068 1.515(7)
C037 C043 1.399(6)
C037 C062 1.362(6)
O9 C065 1.197(5)
C039 C045 1.386(6)
C040 C041 1.442(6)
C040 C066 1.393(6)
C047 C048 1.414(6)
C048 C072 1.393(6)
C049 C075 1.510(7)
O10 C067 1.211(5)
C052 C057 1.520(6)
C052 C061 1.515(6)
C053 C073 1.356(6)
C054 C064 1.515(7)
C055 C069 1.365(7)
C055 C072 1.380(6)
C056 C074 1.369(6)
C059 C071 1.514(7)
C062 C074 1.378(7)
C064 C075 1.516(6)
C068 C071 1.521(6)
C070 C076 1.369(7)
C073 C076 1.381(7)
